data_1554569
loop_
_publ_author_name
'Lee, Chaeeun'
'Lee, Hyemi'
'Lee, Seungwon'
'Jeon, Hae-Geun'
'Jeong, Kyu-Sung'

_publ_section_title
;
 Encapsulation of dihydrogenphosphate ions as a cyclic dimer to the
 cavities of site-specifically modified indolocarbazole-pyridine foldamers
;
_journal_issue 3
_journal_name_full 'Organic Chemistry Frontiers'
_journal_page_first 299
_journal_paper_doi 10.1039/C8QO01307A
_journal_volume 6
_journal_year 2019
_chemical_formula_moiety '2(H2 O4 P), C140 H127 N11 O2, 2(C16 H36 N)'
_chemical_formula_sum 'C172 H203 N13 O10 P2'
_chemical_formula_weight 2674.40
_space_group_crystal_system monoclinic
_space_group_IT_number 15
_space_group_name_Hall '-C 2yc'
_space_group_name_H-M_alt 'C 1 2/c 1'
_atom_sites_solution_hydrogens geom
_audit_creation_method SHELXL-2017/1
_audit_update_record
;
2018-11-25 deposited with the CCDC.
2018-12-28 downloaded from the CCDC.
;
_cell_angle_alpha 90
_cell_angle_beta 95.17(3)
_cell_angle_gamma 90
_cell_formula_units_Z 4
_cell_length_a 21.469(4)
_cell_length_b 29.096(6)
_cell_length_c 28.543(6)
_cell_measurement_reflns_used 394308
_cell_measurement_temperature 100
_cell_measurement_theta_max 33.749
_cell_measurement_theta_min 0.401
_cell_volume 17757(6)
_computing_cell_refinement 'HKL3000sm (Otwinowski & Minor, 1997)'
_computing_data_collection 'PAL BL2D-SMDC Program (Shin et. al, 2016)'
_computing_data_reduction 'HKL3000sm (Otwinowski & Minor, 1997)'
_computing_structure_refinement 'SHELXL-2017/1 (Sheldrick, 2017)'
_computing_structure_solution 'SHELXT 2018/2 (Sheldrick, 2018)'
_diffrn_ambient_temperature 100
_diffrn_measured_fraction_theta_full 0.980
_diffrn_measured_fraction_theta_max 0.970
_diffrn_measurement_device_type 'Rayonix MX225HS CCD area detector'
_diffrn_measurement_method 'omega scan'
_diffrn_radiation_type synchrotron
_diffrn_radiation_wavelength 0.700
_diffrn_reflns_av_R_equivalents 0.0958
_diffrn_reflns_av_unetI/netI 0.1684
_diffrn_reflns_Laue_measured_fraction_full 0.980
_diffrn_reflns_Laue_measured_fraction_max 0.970
_diffrn_reflns_limit_h_max 29
_diffrn_reflns_limit_h_min -29
_diffrn_reflns_limit_k_max 39
_diffrn_reflns_limit_k_min -39
_diffrn_reflns_limit_l_max 37
_diffrn_reflns_limit_l_min -37
_diffrn_reflns_number 45276
_diffrn_reflns_point_group_measured_fraction_full 0.980
_diffrn_reflns_point_group_measured_fraction_max 0.970
_diffrn_reflns_theta_full 24.835
_diffrn_reflns_theta_max 28.500
_diffrn_reflns_theta_min 1.317
_diffrn_source 'PLSII 2D bending magnet'
_exptl_absorpt_coefficient_mu 0.077
_exptl_absorpt_correction_T_max 1.000
_exptl_absorpt_correction_T_min 0.815
_exptl_absorpt_process_details 'HKL3000sm Scalepack(Otwinowski et.al,2003)'
_exptl_crystal_colour 'clear yellow'
_exptl_crystal_density_diffrn 1.000
_exptl_crystal_description block
_exptl_crystal_F_000 5744
_exptl_crystal_size_max 0.203
_exptl_crystal_size_mid 0.026
_exptl_crystal_size_min 0.026
_refine_diff_density_max 0.428
_refine_diff_density_min -0.381
_refine_diff_density_rms 0.047
_refine_ls_extinction_coef 0.00016(3)
_refine_ls_extinction_expression Fc^*^=kFc[1+0.001xFc^2^\l^3^/sin(2\q)]^-1/4^
_refine_ls_extinction_method 'SHELXL-2017/1 (Sheldrick 2017)'
_refine_ls_goodness_of_fit_ref 0.828
_refine_ls_hydrogen_treatment constr
_refine_ls_matrix_type full
_refine_ls_number_parameters 972
_refine_ls_number_reflns 22866
_refine_ls_number_restraints 42
_refine_ls_restrained_S_all 0.842
_refine_ls_R_factor_all 0.1761
_refine_ls_R_factor_gt 0.0712
_refine_ls_shift/su_max 0.001
_refine_ls_shift/su_mean 0.000
_refine_ls_structure_factor_coef Fsqd
_refine_ls_weighting_details 'w=1/[\s^2^(Fo^2^)+(0.0792P)^2^] where P=(Fo^2^+2Fc^2^)/3'
_refine_ls_weighting_scheme calc
_refine_ls_wR_factor_gt 0.1519
_refine_ls_wR_factor_ref 0.1857
_reflns_Friedel_coverage 0.000
_reflns_number_gt 8173
_reflns_number_total 22866
_reflns_threshold_expression 'I > 2\s(I)'
_cod_data_source_file c8qo01307a2.cif
_cod_data_source_block ce10_merge_a
_cod_database_code 1554569
_shelx_shelxl_version_number 2017/1
_shelx_space_group_comment
;
The symmetry employed for this shelxl refinement is uniquely defined
by the following loop, which should always be used as a source of
symmetry information in preference to the above space-group names.
They are only intended as comments.
;
_shelx_estimated_absorpt_t_max 0.998
_shelx_estimated_absorpt_t_min 0.985
_olex2_refinement_description
;
1. Fixed Uiso
 At 1.2 times of:
  All C(H) groups, All C(H,H) groups, All N(H) groups
 At 1.5 times of:
  All C(H,H,H) groups, All O(H) groups
2. Restrained distances
 C62-C65 \\sim C62-C164
 with sigma of 0.02
 C62-C64 \\sim C62-C163
 with sigma of 0.02
 C62-C63 \\sim C62-C165
 with sigma of 0.02
 C66-C69 \\sim C66-C169
 with sigma of 0.02
 C66-C67 \\sim C66-C167
 with sigma of 0.02
 C66-C68 \\sim C66-C168
 with sigma of 0.02
3. Uiso/Uaniso restraints and constraints
Uanis(C164) \\sim Ueq, Uanis(C64) \\sim Ueq, Uanis(C163) \\sim Ueq, Uanis(C63)
\\sim Ueq, Uanis(C165) \\sim Ueq, Uanis(C65) \\sim Ueq: with sigma of 0.1 and
sigma for terminal atoms of 0.01
4. Others
 Sof(C163)=Sof(H16A)=Sof(H16B)=Sof(H16C)=Sof(C164)=Sof(H16G)=Sof(H16H)=
 Sof(H16I)=Sof(C165)=Sof(H16D)=Sof(H16E)=Sof(H16F)=1-FVAR(1)
 Sof(C63)=Sof(H3AA)=Sof(H3AB)=Sof(H3AC)=Sof(C64)=Sof(H2AD)=Sof(H2AE)=Sof(H2AF)=
 Sof(C65)=Sof(H02U)=Sof(H02S)=Sof(H02T)=FVAR(1)
 Sof(C167)=Sof(H16P)=Sof(H16Q)=Sof(H16R)=Sof(C168)=Sof(H16J)=Sof(H16K)=
 Sof(H16L)=Sof(C169)=Sof(H16M)=Sof(H16N)=Sof(H16O)=1-FVAR(2)
 Sof(C67)=Sof(H02Y)=Sof(HK)=Sof(HL)=Sof(C68)=Sof(H1AB)=Sof(H1AC)=Sof(H1AD)=
 Sof(C69)=Sof(H02V)=Sof(H02W)=Sof(H02X)=FVAR(2)
5.a Secondary CH2 refined with riding coordinates:
 C84(H84A,H84B), C85(H85A,H85B), C86(H86A,H86B), C88(H88A,H88B), C89(H89A,
 H89B), C90(H90A,H90B), C92(H92B,H92A), C93(H93A,H93B), C94(H94A,H94B),
 C96(H96A,H96B), C97(H97A,H97B), C98(H98A,H98B)
5.b Aromatic/amide H refined with riding coordinates:
 N3(H3), N6(H6), N23(H23), N26(H26), N48(H48), C9(H9), C11(H11), C14(H14),
 C15(H15), C18(H18), C20(H20), C29(H29), C31(H31), C34(H34), C35(H35), C38(H38),
  C40(H40), C44(H44), C45(H45), C46(H46), C49(H49)
5.c Idealised Me refined as rotating group:
 C60(H60A,H60B,H60C), C61(H61A,H61B,H61C), C71(H71A,H71B,H71C), C72(H72A,H72B,
 H72C), C73(H73A,H73B,H73C), C75(H75A,H75B,H75C), C76(H76A,H76B,H76C), C77(H77A,
 H77B,H77C), C163(H16A,H16B,H16C), C164(H16G,H16H,H16I), C165(H16D,H16E,H16F),
 C167(H16P,H16Q,H16R), C168(H16J,H16K,H16L), C169(H16M,H16N,H16O), C87(H87A,
 H87B,H87C), C91(H91A,H91B,H91C), C95(H95A,H95B,H95C), C99(H99A,H99B,H99C),
 C63(H3AA,H3AB,H3AC), C64(H2AD,H2AE,H2AF), C65(H02U,H02S,H02T), C67(H02Y,HK,HL),
  C68(H1AB,H1AC,H1AD), C69(H02V,H02W,H02X)
5.d Idealised tetrahedral OH refined as rotating group:
 O80(H80), O81(H81), O59(H59)
;

loop_
_space_group_symop_operation_xyz
'x, y, z'
'-x, y, -z+1/2'
'x+1/2, y+1/2, z'
'-x+1/2, y+1/2, -z+1/2'
'-x, -y, -z'
'x, -y, z-1/2'
'-x+1/2, -y+1/2, -z'
'x+1/2, -y+1/2, z-1/2'

loop_
_atom_site_label
_atom_site_type_symbol
_atom_site_fract_x
_atom_site_fract_y
_atom_site_fract_z
_atom_site_U_iso_or_equiv
_atom_site_adp_type
_atom_site_occupancy
_atom_site_site_symmetry_order
_atom_site_calc_flag
_atom_site_refinement_flags_posn
_atom_site_refinement_flags_adp
_atom_site_refinement_flags_occupancy
_atom_site_disorder_assembly
_atom_site_disorder_group
P78 P 0.51355(4) 0.53362(2) 0.32142(3) 0.0388(2) Uani 1 1 d . . . . .
O79 O 0.52982(10) 0.56040(6) 0.36516(7) 0.0465(5) Uani 1 1 d . . . . .
O80 O 0.45779(10) 0.55973(6) 0.29271(7) 0.0427(5) Uani 1 1 d . . . . .
H80 H 0.448325 0.546173 0.267897 0.064 Uiso 1 1 calc GR . . . .
O81 O 0.48228(10) 0.48622(6) 0.33267(8) 0.0479(5) Uani 1 1 d . . . . .
H81 H 0.509491 0.466563 0.337451 0.072 Uiso 1 1 calc GR . . . .
O82 O 0.56659(9) 0.52569(6) 0.29048(6) 0.0418(5) Uani 1 1 d . . . . .
O59 O 0.35296(11) 0.56443(6) 0.34626(8) 0.0492(6) Uani 1 1 d . . . . .
H59 H 0.384845 0.564318 0.332459 0.074 Uiso 1 1 calc GR . . . .
N3 N 0.53805(12) 0.64974(7) 0.40280(8) 0.0427(6) Uani 1 1 d . . . . .
H3 H 0.519452 0.625526 0.391303 0.051 Uiso 1 1 calc R . . . .
N6 N 0.63578(12) 0.56972(8) 0.42299(8) 0.0427(6) Uani 1 1 d . . . . .
H6 H 0.603796 0.556435 0.408554 0.051 Uiso 1 1 calc R . . . .
N23 N 0.33392(12) 0.45460(7) 0.21724(8) 0.0413(6) Uani 1 1 d . . . . .
H23 H 0.368248 0.468104 0.227120 0.050 Uiso 1 1 calc R . . . .
N26 N 0.30819(12) 0.55944(7) 0.18413(8) 0.0396(6) Uani 1 1 d . . . . .
H26 H 0.346273 0.560138 0.196373 0.047 Uiso 1 1 calc R . . . .
N42 N 0.55041(13) 0.40815(7) 0.34535(8) 0.0392(6) Uani 1 1 d . . . . .
N48 N 0.500000 0.66247(11) 0.250000 0.0461(9) Uani 1 2 d S T P . .
H48 H 0.500001 0.632914 0.249999 0.055 Uiso 1 2 calc RS T P . .
C1 C 0.45318(17) 0.70765(10) 0.38685(11) 0.0487(8) Uani 1 1 d . . . . .
C2 C 0.51289(16) 0.69346(9) 0.40270(10) 0.0438(8) Uani 1 1 d . . . . .
C4 C 0.59738(15) 0.65153(9) 0.42422(10) 0.0398(7) Uani 1 1 d . . . . .
C5 C 0.64108(15) 0.61646(9) 0.43393(10) 0.0399(7) Uani 1 1 d . . . . .
C7 C 0.69067(15) 0.54888(10) 0.43938(10) 0.0409(7) Uani 1 1 d . . . . .
C8 C 0.70780(15) 0.50252(10) 0.43771(10) 0.0427(7) Uani 1 1 d . . . . .
C9 C 0.76589(16) 0.49079(11) 0.46019(10) 0.0474(8) Uani 1 1 d . . . . .
H9 H 0.777862 0.460089 0.459761 0.057 Uiso 1 1 calc R . . . .
C10 C 0.80750(16) 0.52213(11) 0.48341(10) 0.0493(8) Uani 1 1 d . . . . .
C11 C 0.78896(15) 0.56829(11) 0.48301(10) 0.0460(8) Uani 1 1 d . . . . .
H11 H 0.815794 0.590241 0.497363 0.055 Uiso 1 1 calc R . . . .
C12 C 0.73153(15) 0.58185(10) 0.46170(10) 0.0442(8) Uani 1 1 d . . . . .
C13 C 0.69866(15) 0.62558(10) 0.45748(10) 0.0440(8) Uani 1 1 d . . . . .
C14 C 0.71385(16) 0.67110(10) 0.47287(10) 0.0463(8) Uani 1 1 d . . . . .
H14 H 0.752351 0.677442 0.489192 0.056 Uiso 1 1 calc R . . . .
C15 C 0.67076(16) 0.70553(10) 0.46322(10) 0.0491(8) Uani 1 1 d . . . . .
H15 H 0.680556 0.735375 0.472957 0.059 Uiso 1 1 calc R . . . .
C16 C 0.61233(16) 0.69652(10) 0.43899(10) 0.0450(8) Uani 1 1 d . . . . .
C17 C 0.55691(16) 0.72367(10) 0.42448(10) 0.0468(8) Uani 1 1 d . . . . .
C18 C 0.54049(18) 0.76994(10) 0.43067(11) 0.0561(9) Uani 1 1 d . . . . .
H18 H 0.569367 0.790149 0.445628 0.067 Uiso 1 1 calc R . . . .
C19 C 0.48160(19) 0.78544(10) 0.41459(12) 0.0624(10) Uani 1 1 d . . . . .
C20 C 0.43889(18) 0.75395(10) 0.39308(11) 0.0574(9) Uani 1 1 d . . . . .
H20 H 0.399135 0.764316 0.382434 0.069 Uiso 1 1 calc R . . . .
C21 C 0.35457(16) 0.37330(9) 0.24700(10) 0.0442(8) Uani 1 1 d . . . . .
C22 C 0.31994(16) 0.40843(9) 0.22287(10) 0.0427(8) Uani 1 1 d . . . . .
C24 C 0.28213(15) 0.47502(9) 0.19267(10) 0.0411(7) Uani 1 1 d . . . . .
C25 C 0.27030(15) 0.52104(9) 0.17892(10) 0.0398(7) Uani 1 1 d . . . . .
C27 C 0.27372(15) 0.59642(9) 0.16607(10) 0.0388(7) Uani 1 1 d . . . . .
C28 C 0.29146(15) 0.64279(9) 0.16369(10) 0.0391(7) Uani 1 1 d . . . . .
C29 C 0.24604(16) 0.67286(10) 0.14364(10) 0.0450(8) Uani 1 1 d . . . . .
H29 H 0.256806 0.703685 0.141329 0.054 Uiso 1 1 calc R . . . .
C30 C 0.18586(15) 0.65998(10) 0.12690(10) 0.0427(7) Uani 1 1 d . . . . .
C31 C 0.16992(16) 0.61379(10) 0.13096(10) 0.0471(8) Uani 1 1 d . . . . .
H31 H 0.129615 0.604078 0.121004 0.057 Uiso 1 1 calc R . . . .
C32 C 0.21415(15) 0.58190(9) 0.14992(10) 0.0411(7) Uani 1 1 d . . . . .
C33 C 0.21144(15) 0.53256(10) 0.15832(10) 0.0420(7) Uani 1 1 d . . . . .
C34 C 0.16427(16) 0.49985(10) 0.14865(11) 0.0490(8) Uani 1 1 d . . . . .
H34 H 0.125458 0.508549 0.134285 0.059 Uiso 1 1 calc R . . . .
C35 C 0.17594(16) 0.45475(10) 0.16060(10) 0.0486(8) Uani 1 1 d . . . . .
H35 H 0.145172 0.432538 0.154313 0.058 Uiso 1 1 calc R . . . .
C36 C 0.23481(16) 0.44258(10) 0.18240(10) 0.0456(8) Uani 1 1 d . . . . .
C37 C 0.26008(16) 0.39925(9) 0.20113(10) 0.0452(8) Uani 1 1 d . . . . .
C38 C 0.23596(18) 0.35487(10) 0.19971(11) 0.0560(9) Uani 1 1 d . . . . .
H38 H 0.196687 0.349282 0.184251 0.067 Uiso 1 1 calc R . . . .
C39 C 0.26990(19) 0.31889(10) 0.22114(11) 0.0551(9) Uani 1 1 d . . . . .
C40 C 0.32759(18) 0.32910(10) 0.24469(11) 0.0530(9) Uani 1 1 d . . . . .
H40 H 0.349937 0.305222 0.259947 0.064 Uiso 1 1 calc R . . . .
C41 C 0.60459(16) 0.40093(9) 0.37140(10) 0.0417(7) Uani 1 1 d . . . . .
C43 C 0.52141(17) 0.37151(9) 0.32399(10) 0.0457(8) Uani 1 1 d . . . . .
C44 C 0.54582(19) 0.32668(10) 0.32984(11) 0.0571(10) Uani 1 1 d . . . . .
H44 H 0.524799 0.301879 0.315209 0.068 Uiso 1 1 calc R . . . .
C45 C 0.60052(18) 0.32001(10) 0.35715(11) 0.0556(9) Uani 1 1 d . . . . .
H45 H 0.617299 0.290676 0.361326 0.067 Uiso 1 1 calc R . . . .
C46 C 0.63049(17) 0.35733(10) 0.37842(11) 0.0525(9) Uani 1 1 d . . . . .
H46 H 0.667726 0.353475 0.397315 0.063 Uiso 1 1 calc R . . . .
C47 C 0.45451(15) 0.68878(9) 0.22757(11) 0.0444(8) Uani 1 1 d . . . . .
C49 C 0.47209(18) 0.73348(11) 0.23570(15) 0.0823(13) Uani 1 1 d . . . . .
H49 H 0.450424 0.759345 0.224085 0.099 Uiso 1 1 calc R . . . .
C50 C 0.37097(15) 0.64494(9) 0.35650(10) 0.0433(8) Uani 1 1 d . . . . .
C51 C 0.40665(16) 0.67494(9) 0.36834(10) 0.0458(8) Uani 1 1 d . . . . .
C52 C 0.66769(15) 0.46871(10) 0.41437(10) 0.0439(7) Uani 1 1 d . . . . .
C53 C 0.63602(15) 0.43937(10) 0.39466(10) 0.0431(7) Uani 1 1 d . . . . .
C54 C 0.46303(18) 0.37842(9) 0.29656(11) 0.0430(8) Uani 1 1 d . . . . .
C55 C 0.41414(17) 0.37890(9) 0.27293(11) 0.0414(8) Uani 1 1 d . . . . .
C56 C 0.35093(16) 0.65831(9) 0.18306(10) 0.0386(7) Uani 1 1 d . . . . .
C57 C 0.39956(16) 0.67089(9) 0.20265(10) 0.0413(7) Uani 1 1 d . . . . .
C58 C 0.32451(15) 0.60914(9) 0.34232(11) 0.0439(8) Uani 1 1 d . . . . .
C60 C 0.29708(18) 0.61717(10) 0.29228(11) 0.0584(10) Uani 1 1 d . . . . .
H60A H 0.329811 0.616007 0.271502 0.088 Uiso 1 1 calc GR . . . .
H60B H 0.277370 0.646804 0.290032 0.088 Uiso 1 1 calc GR . . . .
H60C H 0.266661 0.593803 0.283545 0.088 Uiso 1 1 calc GR . . . .
C61 C 0.27407(17) 0.60863(11) 0.37654(12) 0.0606(10) Uani 1 1 d . . . . .
H61A H 0.242619 0.586459 0.366329 0.091 Uiso 1 1 calc GR . . . .
H61B H 0.255356 0.638547 0.377499 0.091 Uiso 1 1 calc GR . . . .
H61C H 0.292419 0.600579 0.407358 0.091 Uiso 1 1 calc GR . . . .
C62 C 0.4633(2) 0.83604(11) 0.42127(17) 0.0899(15) Uani 1 1 d D . . . .
C66 C 0.86970(16) 0.50652(13) 0.50701(12) 0.0592(10) Uani 1 1 d D . . . .
C70 C 0.2447(2) 0.26962(11) 0.21656(13) 0.0712(12) Uani 1 1 d . . . . .
C71 C 0.2472(2) 0.25346(11) 0.16565(12) 0.0712(11) Uani 1 1 d . . . . .
H71A H 0.225539 0.275119 0.144677 0.107 Uiso 1 1 calc GR . . . .
H71B H 0.227636 0.223878 0.161721 0.107 Uiso 1 1 calc GR . . . .
H71C H 0.290018 0.251276 0.158683 0.107 Uiso 1 1 calc GR . . . .
C72 C 0.1761(2) 0.26740(12) 0.22784(13) 0.0894(15) Uani 1 1 d . . . . .
H72A H 0.172846 0.278652 0.259138 0.134 Uiso 1 1 calc GR . . . .
H72B H 0.161838 0.236147 0.225662 0.134 Uiso 1 1 calc GR . . . .
H72C H 0.150913 0.286006 0.205781 0.134 Uiso 1 1 calc GR . . . .
C73 C 0.2826(3) 0.23706(12) 0.24992(16) 0.120(2) Uani 1 1 d . . . . .
H73A H 0.321985 0.230647 0.237776 0.180 Uiso 1 1 calc GR . . . .
H73B H 0.259914 0.208912 0.252637 0.180 Uiso 1 1 calc GR . . . .
H73C H 0.289885 0.251148 0.280338 0.180 Uiso 1 1 calc GR . . . .
C74 C 0.13676(16) 0.69465(11) 0.10674(12) 0.0535(9) Uani 1 1 d . . . . .
C75 C 0.10668(19) 0.67847(12) 0.05886(12) 0.0679(11) Uani 1 1 d . . . . .
H75A H 0.138671 0.673244 0.038042 0.102 Uiso 1 1 calc GR . . . .
H75B H 0.078357 0.701603 0.045761 0.102 Uiso 1 1 calc GR . . . .
H75C H 0.084168 0.650431 0.062787 0.102 Uiso 1 1 calc GR . . . .
C76 C 0.16522(18) 0.74222(11) 0.09909(14) 0.0688(11) Uani 1 1 d . . . . .
H76A H 0.180020 0.755237 0.128946 0.103 Uiso 1 1 calc GR . . . .
H76B H 0.133935 0.761957 0.083657 0.103 Uiso 1 1 calc GR . . . .
H76C H 0.199481 0.739195 0.079901 0.103 Uiso 1 1 calc GR . . . .
C77 C 0.08631(19) 0.70015(14) 0.14067(13) 0.0762(12) Uani 1 1 d . . . . .
H77A H 0.067185 0.670891 0.145392 0.114 Uiso 1 1 calc GR . . . .
H77B H 0.055160 0.721408 0.127737 0.114 Uiso 1 1 calc GR . . . .
H77C H 0.104835 0.711618 0.170250 0.114 Uiso 1 1 calc GR . . . .
C163 C 0.5030(7) 0.8684(3) 0.4035(5) 0.117(4) Uani 0.475(8) 1 d D U . A 2
H16A H 0.543832 0.865919 0.420024 0.176 Uiso 0.475(8) 1 calc GR . . A 2
H16B H 0.486713 0.898678 0.407746 0.176 Uiso 0.475(8) 1 calc GR . . A 2
H16C H 0.505690 0.862758 0.370643 0.176 Uiso 0.475(8) 1 calc GR . . A 2
C164 C 0.4626(6) 0.8447(4) 0.4789(3) 0.105(4) Uani 0.475(8) 1 d D U . A 2
H16G H 0.431205 0.825623 0.490858 0.158 Uiso 0.475(8) 1 calc GR . . A 2
H16H H 0.453306 0.876420 0.484540 0.158 Uiso 0.475(8) 1 calc GR . . A 2
H16I H 0.502796 0.837181 0.494392 0.158 Uiso 0.475(8) 1 calc GR . . A 2
C165 C 0.3963(6) 0.8461(5) 0.4037(5) 0.090(4) Uani 0.475(8) 1 d D U . A 2
H16D H 0.389991 0.839596 0.370666 0.134 Uiso 0.475(8) 1 calc GR . . A 2
H16E H 0.387239 0.877843 0.409109 0.134 Uiso 0.475(8) 1 calc GR . . A 2
H16F H 0.368902 0.827117 0.420277 0.134 Uiso 0.475(8) 1 calc GR . . A 2
C167 C 0.9018(4) 0.5372(3) 0.5397(3) 0.059(3) Uani 0.460(6) 1 d D . . B 2
H16P H 0.873768 0.547462 0.561935 0.088 Uiso 0.460(6) 1 calc GR . . B 2
H16Q H 0.916610 0.563153 0.523237 0.088 Uiso 0.460(6) 1 calc GR . . B 2
H16R H 0.936647 0.521571 0.556132 0.088 Uiso 0.460(6) 1 calc GR . . B 2
C168 C 0.9110(4) 0.4837(3) 0.4733(3) 0.059(2) Uani 0.460(6) 1 d D . . B 2
H16J H 0.887148 0.461117 0.454865 0.089 Uiso 0.460(6) 1 calc GR . . B 2
H16K H 0.945686 0.468963 0.490923 0.089 Uiso 0.460(6) 1 calc GR . . B 2
H16L H 0.926324 0.506434 0.452906 0.089 Uiso 0.460(6) 1 calc GR . . B 2
C169 C 0.8561(4) 0.4591(2) 0.5403(3) 0.061(3) Uani 0.460(6) 1 d D . . B 2
H16M H 0.826266 0.466702 0.562158 0.092 Uiso 0.460(6) 1 calc GR . . B 2
H16N H 0.894530 0.449450 0.557178 0.092 Uiso 0.460(6) 1 calc GR . . B 2
H16O H 0.839889 0.434730 0.520066 0.092 Uiso 0.460(6) 1 calc GR . . B 2
N83 N 0.33266(13) 0.42523(7) 0.40305(8) 0.0436(6) Uani 1 1 d . . . . .
C84 C 0.39029(15) 0.39640(9) 0.39899(10) 0.0453(8) Uani 1 1 d . . . . .
H84A H 0.423446 0.416458 0.390280 0.054 Uiso 1 1 calc R . . . .
H84B H 0.381358 0.374761 0.373408 0.054 Uiso 1 1 calc R . . . .
C85 C 0.41469(16) 0.36960(10) 0.44237(11) 0.0504(9) Uani 1 1 d . . . . .
H85A H 0.382371 0.349171 0.451803 0.060 Uiso 1 1 calc R . . . .
H85B H 0.426015 0.390626 0.468109 0.060 Uiso 1 1 calc R . . . .
C86 C 0.47201(17) 0.34159(10) 0.43147(11) 0.0544(9) Uani 1 1 d . . . . .
H86A H 0.461134 0.323010 0.403716 0.065 Uiso 1 1 calc R . . . .
H86B H 0.504995 0.362539 0.424298 0.065 Uiso 1 1 calc R . . . .
C87 C 0.49673(19) 0.31023(11) 0.47175(12) 0.0654(10) Uani 1 1 d . . . . .
H87A H 0.534062 0.295155 0.463657 0.098 Uiso 1 1 calc GR . . . .
H87B H 0.465655 0.287609 0.477226 0.098 Uiso 1 1 calc GR . . . .
H87C H 0.506027 0.328196 0.499718 0.098 Uiso 1 1 calc GR . . . .
C88 C 0.27815(16) 0.39565(10) 0.41599(10) 0.0486(8) Uani 1 1 d . . . . .
H88A H 0.291104 0.379429 0.444929 0.058 Uiso 1 1 calc R . . . .
H88B H 0.243973 0.415852 0.422364 0.058 Uiso 1 1 calc R . . . .
C89 C 0.25372(17) 0.36082(10) 0.37963(11) 0.0517(9) Uani 1 1 d . . . . .
H89A H 0.287248 0.340183 0.372867 0.062 Uiso 1 1 calc R . . . .
H89B H 0.239146 0.376513 0.350716 0.062 Uiso 1 1 calc R . . . .
C90 C 0.2006(2) 0.33337(13) 0.39714(12) 0.0725(12) Uani 1 1 d . . . . .
H90A H 0.216180 0.316245 0.424903 0.087 Uiso 1 1 calc R . . . .
H90B H 0.168758 0.354423 0.406254 0.087 Uiso 1 1 calc R . . . .
C91 C 0.17107(19) 0.30026(11) 0.36086(12) 0.0672(11) Uani 1 1 d . . . . .
H91A H 0.151650 0.317188 0.334611 0.101 Uiso 1 1 calc GR . . . .
H91B H 0.140112 0.282108 0.374610 0.101 Uiso 1 1 calc GR . . . .
H91C H 0.202715 0.280438 0.350316 0.101 Uiso 1 1 calc GR . . . .
C92 C 0.31694(16) 0.44842(9) 0.35578(10) 0.0451(8) Uani 1 1 d . . . . .
H92B H 0.314786 0.425022 0.331476 0.054 Uiso 1 1 calc R . . . .
H92A H 0.350908 0.469038 0.349979 0.054 Uiso 1 1 calc R . . . .
C93 C 0.25615(16) 0.47556(9) 0.35107(10) 0.0473(8) Uani 1 1 d . . . . .
H93A H 0.222932 0.457125 0.362325 0.057 Uiso 1 1 calc R . . . .
H93B H 0.260819 0.503055 0.370292 0.057 Uiso 1 1 calc R . . . .
C94 C 0.23892(16) 0.48881(10) 0.30062(10) 0.0491(8) Uani 1 1 d . . . . .
H94A H 0.236512 0.461176 0.281535 0.059 Uiso 1 1 calc R . . . .
H94B H 0.271954 0.507889 0.290035 0.059 Uiso 1 1 calc R . . . .
C95 C 0.17739(17) 0.51452(11) 0.29249(12) 0.0605(10) Uani 1 1 d . . . . .
H95A H 0.169304 0.521595 0.259652 0.091 Uiso 1 1 calc GR . . . .
H95B H 0.179753 0.542509 0.310368 0.091 Uiso 1 1 calc GR . . . .
H95C H 0.144199 0.495717 0.302300 0.091 Uiso 1 1 calc GR . . . .
C96 C 0.34458(16) 0.46084(9) 0.44180(10) 0.0470(8) Uani 1 1 d . . . . .
H96A H 0.306971 0.479159 0.442799 0.056 Uiso 1 1 calc R . . . .
H96B H 0.351240 0.444732 0.471580 0.056 Uiso 1 1 calc R . . . .
C97 C 0.39892(16) 0.49319(9) 0.43800(10) 0.0464(8) Uani 1 1 d . . . . .
H97A H 0.393490 0.509516 0.408286 0.056 Uiso 1 1 calc R . . . .
H97B H 0.437480 0.475721 0.438754 0.056 Uiso 1 1 calc R . . . .
C98 C 0.40310(17) 0.52753(10) 0.47841(11) 0.0517(9) Uani 1 1 d . . . . .
H98A H 0.363531 0.543595 0.478595 0.062 Uiso 1 1 calc R . . . .
H98B H 0.410455 0.511081 0.507951 0.062 Uiso 1 1 calc R . . . .
C99 C 0.45504(18) 0.56233(11) 0.47460(12) 0.0615(10) Uani 1 1 d . . . . .
H99A H 0.447309 0.579322 0.445835 0.092 Uiso 1 1 calc GR . . . .
H99B H 0.494368 0.546607 0.474748 0.092 Uiso 1 1 calc GR . . . .
H99C H 0.456311 0.583089 0.500817 0.092 Uiso 1 1 calc GR . . . .
C63 C 0.4708(5) 0.8575(3) 0.3668(4) 0.102(4) Uani 0.525(8) 1 d D U . A 1
H3AA H 0.512155 0.851182 0.358111 0.152 Uiso 0.525(8) 1 calc GR . . A 1
H3AB H 0.464028 0.890075 0.366890 0.152 Uiso 0.525(8) 1 calc GR . . A 1
H3AC H 0.440571 0.843266 0.344539 0.152 Uiso 0.525(8) 1 calc GR . . A 1
C64 C 0.5113(5) 0.8617(2) 0.4490(4) 0.097(4) Uani 0.525(8) 1 d D U . A 1
H2AD H 0.519554 0.847485 0.479273 0.145 Uiso 0.525(8) 1 calc GR . . A 1
H2AE H 0.497268 0.892696 0.452986 0.145 Uiso 0.525(8) 1 calc GR . . A 1
H2AF H 0.548868 0.862020 0.433149 0.145 Uiso 0.525(8) 1 calc GR . . A 1
C65 C 0.3955(5) 0.8419(4) 0.4267(4) 0.076(3) Uani 0.525(8) 1 d D U . A 1
H02U H 0.385532 0.827342 0.455234 0.114 Uiso 0.525(8) 1 calc GR . . A 1
H02S H 0.371482 0.828073 0.400381 0.114 Uiso 0.525(8) 1 calc GR . . A 1
H02T H 0.385821 0.874056 0.427887 0.114 Uiso 0.525(8) 1 calc GR . . A 1
C67 C 0.9213(3) 0.53859(19) 0.4830(2) 0.055(2) Uani 0.540(6) 1 d D . . B 1
H02Y H 0.921137 0.531104 0.450265 0.083 Uiso 0.540(6) 1 calc GR . . B 1
HK H 0.962143 0.532983 0.498535 0.083 Uiso 0.540(6) 1 calc GR . . B 1
HL H 0.910729 0.570423 0.486292 0.083 Uiso 0.540(6) 1 calc GR . . B 1
C68 C 0.8854(3) 0.46062(19) 0.5005(3) 0.059(2) Uani 0.540(6) 1 d D . . B 1
H1AB H 0.854185 0.441187 0.512292 0.089 Uiso 0.540(6) 1 calc GR . . B 1
H1AC H 0.925303 0.454290 0.517185 0.089 Uiso 0.540(6) 1 calc GR . . B 1
H1AD H 0.887432 0.454757 0.467590 0.089 Uiso 0.540(6) 1 calc GR . . B 1
C69 C 0.8761(4) 0.5240(3) 0.5591(3) 0.061(2) Uani 0.540(6) 1 d D . . B 1
H02V H 0.864718 0.555894 0.559846 0.091 Uiso 0.540(6) 1 calc GR . . B 1
H02W H 0.918543 0.520337 0.572272 0.091 Uiso 0.540(6) 1 calc GR . . B 1
H02X H 0.848871 0.506504 0.577231 0.091 Uiso 0.540(6) 1 calc GR . . B 1

loop_
_atom_site_aniso_label
_atom_site_aniso_U_11
_atom_site_aniso_U_22
_atom_site_aniso_U_33
_atom_site_aniso_U_23
_atom_site_aniso_U_13
_atom_site_aniso_U_12
P78 0.0411(5) 0.0135(3) 0.0616(5) -0.0011(3) 0.0030(4) 0.0013(3)
O79 0.0503(14) 0.0217(10) 0.0663(13) -0.0085(9) -0.0011(11) 0.0023(10)
O80 0.0458(14) 0.0220(10) 0.0594(13) -0.0098(8) 0.0005(10) 0.0041(9)
O81 0.0485(14) 0.0182(10) 0.0793(14) 0.0012(9) 0.0176(12) 0.0014(9)
O82 0.0441(13) 0.0222(10) 0.0599(12) 0.0019(8) 0.0095(10) 0.0043(9)
O59 0.0521(16) 0.0136(9) 0.0831(15) 0.0030(9) 0.0129(12) 0.0030(9)
N3 0.0493(18) 0.0181(12) 0.0601(15) 0.0034(10) 0.0011(13) -0.0048(12)
N6 0.0404(17) 0.0288(13) 0.0580(15) 0.0006(11) -0.0011(12) -0.0060(12)
N23 0.0453(17) 0.0191(12) 0.0590(15) -0.0034(10) 0.0023(13) -0.0087(11)
N26 0.0436(16) 0.0172(12) 0.0571(14) -0.0037(10) -0.0002(12) -0.0025(11)
N42 0.0525(18) 0.0161(11) 0.0491(14) 0.0003(10) 0.0041(13) 0.0032(11)
N48 0.051(3) 0.0128(16) 0.073(2) 0.000 -0.0022(19) 0.000
C1 0.058(2) 0.0230(15) 0.0633(19) 0.0024(13) -0.0056(17) -0.0045(16)
C2 0.051(2) 0.0223(15) 0.0565(18) 0.0069(13) -0.0027(16) -0.0104(15)
C4 0.039(2) 0.0280(16) 0.0515(17) 0.0096(12) -0.0011(14) -0.0080(14)
C5 0.041(2) 0.0241(15) 0.0549(17) 0.0049(12) 0.0055(15) -0.0034(14)
C7 0.0359(19) 0.0387(17) 0.0485(17) 0.0026(13) 0.0066(14) -0.0041(15)
C8 0.043(2) 0.0356(17) 0.0507(17) -0.0014(13) 0.0094(15) -0.0044(15)
C9 0.045(2) 0.0464(19) 0.0508(18) -0.0008(14) 0.0061(16) 0.0072(17)
C10 0.046(2) 0.047(2) 0.0552(19) -0.0054(15) 0.0043(16) -0.0007(17)
C11 0.040(2) 0.0435(19) 0.0535(18) -0.0047(14) 0.0010(15) -0.0095(16)
C12 0.039(2) 0.0414(18) 0.0523(18) 0.0044(14) 0.0067(15) -0.0026(16)
C13 0.045(2) 0.0339(17) 0.0532(18) 0.0029(13) 0.0063(16) -0.0067(15)
C14 0.045(2) 0.0352(17) 0.0566(18) 0.0071(14) -0.0055(15) -0.0129(16)
C15 0.059(2) 0.0263(16) 0.0615(19) 0.0063(14) 0.0038(17) -0.0115(16)
C16 0.052(2) 0.0281(16) 0.0542(18) 0.0078(13) -0.0010(16) -0.0101(15)
C17 0.053(2) 0.0274(16) 0.0585(19) 0.0086(13) -0.0020(16) -0.0094(15)
C18 0.070(3) 0.0237(16) 0.070(2) 0.0061(14) -0.0166(19) -0.0108(17)
C19 0.081(3) 0.0201(16) 0.080(2) 0.0050(15) -0.022(2) -0.0056(18)
C20 0.065(3) 0.0240(16) 0.078(2) 0.0026(15) -0.0192(19) -0.0008(16)
C21 0.060(2) 0.0158(14) 0.0570(18) -0.0048(12) 0.0041(16) -0.0081(14)
C22 0.055(2) 0.0196(14) 0.0535(17) -0.0023(12) 0.0080(16) -0.0055(14)
C24 0.050(2) 0.0254(15) 0.0483(17) -0.0034(12) 0.0095(15) -0.0061(15)
C25 0.043(2) 0.0236(15) 0.0531(17) -0.0036(12) 0.0076(15) -0.0100(14)
C27 0.043(2) 0.0197(14) 0.0537(17) -0.0034(12) 0.0037(15) 0.0029(14)
C28 0.046(2) 0.0175(14) 0.0533(17) -0.0027(12) 0.0053(15) 0.0046(14)
C29 0.050(2) 0.0221(15) 0.0628(19) -0.0081(13) 0.0078(16) 0.0013(15)
C30 0.046(2) 0.0274(16) 0.0541(17) -0.0045(13) -0.0005(15) 0.0113(15)
C31 0.043(2) 0.0367(18) 0.0614(19) -0.0040(14) 0.0031(16) -0.0031(16)
C32 0.043(2) 0.0280(15) 0.0533(18) -0.0015(12) 0.0067(15) 0.0014(14)
C33 0.042(2) 0.0269(15) 0.0575(18) -0.0002(13) 0.0059(15) -0.0063(15)
C34 0.047(2) 0.0330(17) 0.066(2) 0.0044(14) -0.0016(16) -0.0090(16)
C35 0.049(2) 0.0344(18) 0.0620(19) -0.0026(14) 0.0005(17) -0.0179(16)
C36 0.056(2) 0.0243(15) 0.0582(18) -0.0026(13) 0.0118(17) -0.0143(15)
C37 0.061(2) 0.0250(15) 0.0505(17) -0.0031(12) 0.0074(16) -0.0112(15)
C38 0.075(3) 0.0326(18) 0.059(2) -0.0005(14) -0.0014(18) -0.0234(18)
C39 0.081(3) 0.0262(16) 0.0565(19) 0.0036(14) -0.0018(19) -0.0162(18)
C40 0.073(3) 0.0216(15) 0.0630(19) 0.0051(13) -0.0025(18) -0.0128(16)
C41 0.047(2) 0.0263(15) 0.0527(18) 0.0005(13) 0.0122(16) 0.0006(15)
C43 0.066(2) 0.0174(14) 0.0545(18) -0.0021(12) 0.0104(17) -0.0013(15)
C44 0.089(3) 0.0183(15) 0.064(2) -0.0050(14) 0.009(2) 0.0047(17)
C45 0.082(3) 0.0240(16) 0.061(2) -0.0023(14) 0.0065(19) 0.0179(17)
C46 0.065(3) 0.0327(17) 0.060(2) 0.0003(14) 0.0050(17) 0.0134(17)
C47 0.040(2) 0.0221(15) 0.071(2) 0.0019(13) 0.0024(16) 0.0022(14)
C49 0.068(3) 0.0160(15) 0.155(4) 0.0041(19) -0.034(3) 0.0057(17)
C50 0.048(2) 0.0159(14) 0.0658(19) 0.0019(13) 0.0050(16) 0.0029(14)
C51 0.055(2) 0.0175(14) 0.0650(19) 0.0040(13) 0.0028(16) 0.0032(15)
C52 0.043(2) 0.0325(16) 0.0563(18) 0.0013(14) 0.0070(15) 0.0055(16)
C53 0.047(2) 0.0284(16) 0.0547(18) 0.0034(13) 0.0089(15) 0.0063(15)
C54 0.062(3) 0.0099(13) 0.0583(19) -0.0022(12) 0.0129(18) -0.0045(15)
C55 0.057(2) 0.0142(13) 0.0539(18) -0.0008(12) 0.0127(17) -0.0071(15)
C56 0.043(2) 0.0157(13) 0.0570(18) 0.0053(12) 0.0041(16) 0.0085(14)
C57 0.044(2) 0.0212(15) 0.0592(18) 0.0070(13) 0.0064(16) 0.0096(15)
C58 0.048(2) 0.0177(14) 0.066(2) -0.0011(13) 0.0061(16) 0.0007(14)
C60 0.073(3) 0.0233(16) 0.076(2) 0.0014(15) -0.0076(19) -0.0064(17)
C61 0.064(3) 0.0348(18) 0.085(2) -0.0088(16) 0.020(2) -0.0017(17)
C62 0.093(4) 0.0179(17) 0.147(4) -0.005(2) -0.057(3) -0.006(2)
C66 0.041(2) 0.070(3) 0.066(2) -0.0148(18) 0.0006(18) 0.0112(19)
C70 0.099(4) 0.0275(18) 0.081(3) 0.0098(16) -0.023(2) -0.031(2)
C71 0.092(3) 0.0269(18) 0.091(3) -0.0073(17) -0.009(2) -0.0162(19)
C72 0.142(5) 0.047(2) 0.078(3) 0.0007(18) 0.006(3) -0.058(3)
C73 0.191(6) 0.031(2) 0.123(3) 0.027(2) -0.070(4) -0.053(3)
C74 0.049(2) 0.0370(18) 0.073(2) -0.0053(15) -0.0005(18) 0.0099(16)
C75 0.069(3) 0.044(2) 0.088(3) 0.0010(18) -0.012(2) 0.0055(19)
C76 0.066(3) 0.035(2) 0.102(3) 0.0046(18) -0.011(2) 0.0127(19)
C77 0.063(3) 0.072(3) 0.093(3) -0.001(2) 0.006(2) 0.024(2)
C163 0.161(9) 0.046(5) 0.146(9) -0.013(6) 0.021(7) -0.004(6)
C164 0.140(8) 0.090(6) 0.081(6) -0.022(5) -0.017(5) 0.075(6)
C165 0.124(8) 0.041(5) 0.101(8) -0.009(6) -0.012(7) 0.023(5)
C167 0.041(6) 0.051(6) 0.081(7) -0.006(5) -0.010(5) 0.003(4)
C168 0.056(6) 0.051(5) 0.070(5) -0.012(4) -0.001(4) 0.009(4)
C169 0.049(5) 0.050(5) 0.081(6) 0.011(4) -0.017(4) -0.003(4)
N83 0.0578(19) 0.0194(12) 0.0542(15) -0.0020(10) 0.0084(13) -0.0079(12)
C84 0.056(2) 0.0221(14) 0.0588(19) 0.0007(13) 0.0111(16) -0.0053(15)
C85 0.064(2) 0.0249(15) 0.062(2) 0.0040(13) 0.0040(17) -0.0071(16)
C86 0.069(3) 0.0250(16) 0.069(2) 0.0026(14) 0.0063(18) -0.0068(17)
C87 0.080(3) 0.0399(19) 0.078(2) 0.0113(17) 0.012(2) -0.0037(19)
C88 0.057(2) 0.0290(16) 0.0613(19) 0.0017(13) 0.0113(16) -0.0150(15)
C89 0.069(3) 0.0232(15) 0.063(2) -0.0004(13) 0.0058(17) -0.0136(16)
C90 0.088(3) 0.056(2) 0.074(2) 0.0014(18) 0.008(2) -0.034(2)
C91 0.078(3) 0.039(2) 0.083(2) 0.0022(17) -0.003(2) -0.019(2)
C92 0.063(2) 0.0238(15) 0.0498(17) -0.0007(12) 0.0096(15) -0.0078(15)
C93 0.066(2) 0.0232(15) 0.0544(18) -0.0023(13) 0.0125(16) -0.0085(15)
C94 0.061(2) 0.0303(17) 0.0568(19) -0.0031(13) 0.0080(17) -0.0077(16)
C95 0.064(3) 0.046(2) 0.071(2) 0.0032(16) 0.0038(19) -0.0030(19)
C96 0.059(2) 0.0231(15) 0.0597(19) -0.0060(13) 0.0122(16) -0.0062(15)
C97 0.052(2) 0.0245(15) 0.0635(19) -0.0030(13) 0.0088(16) -0.0064(15)
C98 0.063(2) 0.0267(16) 0.066(2) -0.0081(14) 0.0106(17) -0.0090(16)
C99 0.074(3) 0.0386(19) 0.072(2) -0.0090(16) 0.0098(19) -0.0180(19)
C63 0.120(7) 0.043(4) 0.140(7) 0.039(5) 0.002(6) 0.021(5)
C64 0.113(7) 0.034(4) 0.135(7) -0.028(4) -0.031(6) 0.013(4)
C65 0.109(7) 0.039(5) 0.080(6) -0.020(5) 0.005(5) 0.001(4)
C67 0.046(4) 0.033(3) 0.086(5) 0.002(3) -0.004(3) 0.002(3)
C68 0.042(4) 0.034(4) 0.100(6) 0.013(3) 0.001(4) 0.002(3)
C69 0.052(6) 0.051(5) 0.075(6) 0.000(4) -0.014(4) 0.007(4)

loop_
_atom_type_symbol
_atom_type_description
_atom_type_scat_dispersion_real
_atom_type_scat_dispersion_imag
_atom_type_scat_source
C C 0.0033 0.0016 'International Tables Vol C Tables 4.2.6.8 and 6.1.1.4'
H H 0.0000 0.0000 'International Tables Vol C Tables 4.2.6.8 and 6.1.1.4'
N N 0.0063 0.0031 'International Tables Vol C Tables 4.2.6.8 and 6.1.1.4'
O O 0.0112 0.0059 'International Tables Vol C Tables 4.2.6.8 and 6.1.1.4'
P P 0.1018 0.0938 'International Tables Vol C Tables 4.2.6.8 and 6.1.1.4'

loop_
_geom_angle_atom_site_label_1
_geom_angle_atom_site_label_2
_geom_angle_atom_site_label_3
_geom_angle
_geom_angle_site_symmetry_3
O79 P78 O80 107.03(11) .
O79 P78 O81 111.04(12) .
O79 P78 O82 115.85(12) .
O81 P78 O80 102.06(12) .
O82 P78 O80 110.07(11) .
O82 P78 O81 109.86(11) .
C4 N3 C2 108.3(2) .
C7 N6 C5 107.7(2) .
C22 N23 C24 107.4(2) .
C27 N26 C25 107.4(2) .
C41 N42 C43 117.9(2) .
C47 N48 C47 111.2(3) 2_655
C2 C1 C20 117.0(3) .
C2 C1 C51 120.8(3) .
C20 C1 C51 122.0(3) .
N3 C2 C1 128.7(3) .
N3 C2 C17 109.3(3) .
C1 C2 C17 121.9(3) .
N3 C4 C5 130.1(3) .
N3 C4 C16 110.5(3) .
C5 C4 C16 119.4(3) .
C4 C5 N6 128.8(3) .
C13 C5 N6 110.3(3) .
C13 C5 C4 120.8(3) .
N6 C7 C8 129.5(3) .
N6 C7 C12 109.5(3) .
C8 C7 C12 121.0(3) .
C7 C8 C52 121.9(3) .
C9 C8 C7 116.6(3) .
C9 C8 C52 121.5(3) .
C8 C9 C10 124.4(3) .
C9 C10 C66 121.0(3) .
C11 C10 C9 116.9(3) .
C11 C10 C66 122.1(3) .
C12 C11 C10 121.3(3) .
C7 C12 C13 106.2(3) .
C11 C12 C7 119.9(3) .
C11 C12 C13 133.9(3) .
C5 C13 C12 106.2(3) .
C5 C13 C14 120.0(3) .
C14 C13 C12 133.8(3) .
C15 C14 C13 119.0(3) .
C14 C15 C16 121.2(3) .
C4 C16 C17 105.2(3) .
C15 C16 C4 119.6(3) .
C15 C16 C17 135.3(3) .
C2 C17 C16 106.7(3) .
C2 C17 C18 119.4(3) .
C18 C17 C16 133.7(3) .
C19 C18 C17 120.2(3) .
C18 C19 C20 118.4(3) .
C18 C19 C62 120.5(3) .
C20 C19 C62 121.1(3) .
C1 C20 C19 123.0(3) .
C22 C21 C40 116.3(3) .
C22 C21 C55 125.4(3) .
C40 C21 C55 118.3(3) .
N23 C22 C21 130.5(3) .
N23 C22 C37 109.4(3) .
C37 C22 C21 120.1(3) .
N23 C24 C25 131.3(3) .
N23 C24 C36 110.4(2) .
C36 C24 C25 118.2(3) .
N26 C25 C24 130.3(3) .
N26 C25 C33 110.8(2) .
C33 C25 C24 118.8(3) .
N26 C27 C28 128.9(3) .
N26 C27 C32 109.5(2) .
C32 C27 C28 121.5(3) .
C27 C28 C56 121.7(3) .
C29 C28 C27 116.1(3) .
C29 C28 C56 122.1(3) .
C30 C29 C28 124.5(3) .
C29 C30 C31 117.4(3) .
C29 C30 C74 122.6(3) .
C31 C30 C74 120.0(3) .
C30 C31 C32 120.5(3) .
C27 C32 C31 120.0(3) .
C27 C32 C33 107.2(3) .
C31 C32 C33 132.8(3) .
C25 C33 C32 105.0(3) .
C25 C33 C34 122.4(3) .
C34 C33 C32 132.6(3) .
C35 C34 C33 119.2(3) .
C34 C35 C36 119.2(3) .
C24 C36 C35 122.1(3) .
C24 C36 C37 105.5(3) .
C35 C36 C37 132.3(3) .
C22 C37 C36 107.1(3) .
C38 C37 C22 120.9(3) .
C38 C37 C36 131.9(3) .
C39 C38 C37 120.6(3) .
C38 C39 C40 117.6(3) .
C38 C39 C70 120.1(3) .
C40 C39 C70 122.3(3) .
C39 C40 C21 124.3(3) .
N42 C41 C46 122.6(3) .
N42 C41 C53 118.8(3) .
C46 C41 C53 118.5(3) .
N42 C43 C44 121.7(3) .
N42 C43 C54 118.8(3) .
C44 C43 C54 119.5(3) .
C45 C44 C43 119.4(3) .
C44 C45 C46 119.0(3) .
C45 C46 C41 119.4(3) .
N48 C47 C49 106.3(3) .
N48 C47 C57 124.1(3) .
C49 C47 C57 129.6(3) .
C47 C49 C49 108.1(2) 2_655
C51 C50 C58 177.5(3) .
C50 C51 C1 173.3(3) .
C53 C52 C8 177.5(3) .
C52 C53 C41 173.3(3) .
C55 C54 C43 172.5(3) .
C54 C55 C21 172.2(3) .
C57 C56 C28 175.1(3) .
C56 C57 C47 175.3(3) .
O59 C58 C50 110.2(3) .
O59 C58 C60 109.9(2) .
O59 C58 C61 105.2(2) .
C50 C58 C60 110.3(2) .
C50 C58 C61 109.5(2) .
C60 C58 C61 111.6(3) .
C19 C62 C164 107.0(4) .
C19 C62 C63 101.0(4) .
C163 C62 C19 115.4(6) .
C163 C62 C164 108.4(7) .
C163 C62 C165 110.2(8) .
C165 C62 C19 113.0(6) .
C165 C62 C164 101.8(7) .
C64 C62 C19 112.6(4) .
C64 C62 C63 100.9(7) .
C64 C62 C65 122.6(7) .
C65 C62 C19 112.7(5) .
C65 C62 C63 103.2(6) .
C10 C66 C168 113.1(4) .
C10 C66 C169 107.5(4) .
C10 C66 C67 104.2(3) .
C10 C66 C69 108.9(4) .
C167 C66 C10 117.4(5) .
C167 C66 C168 114.5(6) .
C167 C66 C169 103.7(5) .
C168 C66 C169 97.9(5) .
C68 C66 C10 116.3(4) .
C68 C66 C67 108.0(4) .
C68 C66 C69 115.9(5) .
C69 C66 C67 101.9(5) .
C39 C70 C72 111.0(3) .
C71 C70 C39 109.0(3) .
C71 C70 C72 107.6(3) .
C73 C70 C39 111.2(3) .
C73 C70 C71 109.8(4) .
C73 C70 C72 108.1(4) .
C30 C74 C76 112.2(3) .
C75 C74 C30 110.7(3) .
C75 C74 C76 106.9(3) .
C77 C74 C30 109.5(3) .
C77 C74 C75 109.4(3) .
C77 C74 C76 108.1(3) .
C84 N83 C88 111.0(2) .
C84 N83 C92 107.3(2) .
C84 N83 C96 110.5(2) .
C92 N83 C88 110.6(2) .
C92 N83 C96 110.7(2) .
C96 N83 C88 106.9(2) .
N83 C84 C85 116.7(2) .
C84 C85 C86 109.4(3) .
C87 C86 C85 113.4(3) .
C89 C88 N83 116.0(2) .
C88 C89 C90 110.6(3) .
C91 C90 C89 113.1(3) .
N83 C92 C93 115.4(2) .
C94 C93 C92 110.6(2) .
C93 C94 C95 114.1(3) .
C97 C96 N83 116.9(2) .
C96 C97 C98 110.4(3) .
C99 C98 C97 112.2(3) .

loop_
_geom_bond_atom_site_label_1
_geom_bond_atom_site_label_2
_geom_bond_distance
_geom_bond_site_symmetry_2
P78 O79 1.486(2) .
P78 O80 1.583(2) .
P78 O81 1.5796(19) .
P78 O82 1.520(2) .
O59 C58 1.437(3) .
N3 C2 1.382(4) .
N3 C4 1.363(4) .
N6 C5 1.398(3) .
N6 C7 1.370(4) .
N23 C22 1.389(3) .
N23 C24 1.393(4) .
N26 C25 1.382(3) .
N26 C27 1.379(3) .
N42 C41 1.339(4) .
N42 C43 1.352(4) .
N48 C47 1.355(3) .
N48 C47 1.355(3) 2_655
C1 C2 1.384(4) .
C1 C20 1.396(4) .
C1 C51 1.445(4) .
C2 C17 1.395(4) .
C4 C5 1.397(4) .
C4 C16 1.403(4) .
C5 C13 1.379(4) .
C7 C8 1.400(4) .
C7 C12 1.412(4) .
C8 C9 1.392(4) .
C8 C52 1.432(4) .
C9 C10 1.401(4) .
C10 C11 1.401(4) .
C10 C66 1.510(5) .
C11 C12 1.382(4) .
C12 C13 1.455(4) .
C13 C14 1.424(4) .
C14 C15 1.375(4) .
C15 C16 1.401(4) .
C16 C17 1.457(4) .
C17 C18 1.407(4) .
C18 C19 1.381(5) .
C19 C20 1.398(4) .
C19 C62 1.540(5) .
C21 C22 1.407(4) .
C21 C40 1.409(4) .
C21 C55 1.428(5) .
C22 C37 1.401(4) .
C24 C25 1.412(4) .
C24 C36 1.398(4) .
C25 C33 1.386(4) .
C27 C28 1.405(4) .
C27 C32 1.386(4) .
C28 C29 1.394(4) .
C28 C56 1.419(4) .
C29 C30 1.388(4) .
C30 C31 1.394(4) .
C30 C74 1.533(4) .
C31 C32 1.401(4) .
C32 C33 1.457(4) .
C33 C34 1.399(4) .
C34 C35 1.373(4) .
C35 C36 1.403(4) .
C36 C37 1.455(4) .
C37 C38 1.391(4) .
C38 C39 1.386(5) .
C39 C40 1.387(5) .
C39 C70 1.534(4) .
C41 C46 1.392(4) .
C41 C53 1.438(4) .
C43 C44 1.410(4) .
C43 C54 1.431(5) .
C44 C45 1.363(5) .
C45 C46 1.375(4) .
C47 C49 1.368(4) .
C47 C57 1.420(4) .
C49 C49 1.388(7) 2_655
C50 C51 1.190(4) .
C50 C58 1.473(4) .
C52 C53 1.199(4) .
C54 C55 1.195(4) .
C56 C57 1.196(4) .
C58 C60 1.513(4) .
C58 C61 1.522(4) .
C62 C163 1.395(10) .
C62 C164 1.664(9) .
C62 C165 1.509(13) .
C62 C63 1.697(9) .
C62 C64 1.450(8) .
C62 C65 1.486(12) .
C66 C167 1.424(9) .
C66 C168 1.519(7) .
C66 C169 1.713(8) .
C66 C67 1.644(7) .
C66 C68 1.394(6) .
C66 C69 1.567(8) .
C70 C71 1.533(5) .
C70 C72 1.535(6) .
C70 C73 1.526(5) .
C74 C75 1.532(4) .
C74 C76 1.536(5) .
C74 C77 1.525(5) .
N83 C84 1.508(4) .
N83 C88 1.525(4) .
N83 C92 1.519(3) .
N83 C96 1.520(3) .
C84 C85 1.516(4) .
C85 C86 1.531(4) .
C86 C87 1.525(4) .
C88 C89 1.511(4) .
C89 C90 1.514(4) .
C90 C91 1.511(4) .
C92 C93 1.521(4) .
C93 C94 1.504(4) .
C94 C95 1.518(5) .
C96 C97 1.510(4) .
C97 C98 1.523(4) .
C98 C99 1.517(4) .
